data_4107896
loop_
_publ_author_name
'Christophe Tenailleau'
'Mathieu Allix'
'John B. Claridge'
'Maryvonne Hervieu'
'Michael F. Thomas'
'James P. Hirst'
'Matthew J. Rosseinsky'

_publ_section_title
;
 Modular Construction of Oxide Structures-Compositional Control of
 Transition Metal Coordination Environments
;
_journal_name_full 'Journal of the American Chemical Society'
_journal_page_first 7570
_journal_page_last 7583
_journal_paper_doi 10.1021/ja077762f
_journal_volume 130
_journal_year 2008
_chemical_formula_sum 'Ba Fe2 O4'
_chemical_formula_weight 313.03
_space_group_IT_number 36
_symmetry_cell_setting orthorhombic
_symmetry_space_group_name_Hall 'B -2 -2b'
_symmetry_space_group_name_H-M 'B b 21 m'
_audit_author_name 'Jamie Hirst'
_audit_creation_date 2006-07-11T09:08
_audit_creation_method 'from EXP file using GSAS2CIF'
_audit_update_record ' 2006-07-11T09:08  Initial CIF as created by GSAS2CIF'
_cell_angle_alpha 90.0
_cell_angle_beta 90.0
_cell_angle_gamma 90.0
_cell_formula_units_Z 8
_cell_length_a 18.99784
_cell_length_b 5.38025
_cell_length_c 8.43848
_cell_volume 862.523
_computing_structure_refinement GSAS
_diffrn_radiation_polarisn_ratio 0.505
_diffrn_radiation_probe x-ray
_diffrn_radiation_wavelength 1.788965
_exptl_absorpt_correction_T_max 1.00000
_exptl_absorpt_correction_T_min 1.00000
_exptl_absorpt_process_details
;   GSAS Absorption/surface roughness correction: function number 0
 No correction is applied.
;
_pd_block_id 2006-07-11T09:08|JHCT5_4_NI_DISORDER__phase2|Jamie_Hirst||
_pd_calc_method 'Rietveld Refinement'
_pd_meas_2theta_range_inc 0.008
_pd_meas_2theta_range_max 129.996
_pd_meas_2theta_range_min 8.004
_pd_phase_name 'BaFe2O4 - Mitsuda H'
_pd_proc_2theta_range_inc 0.008
_pd_proc_2theta_range_max 129.996
_pd_proc_2theta_range_min 8.004
_pd_proc_info_datetime 2006-07-11T09:08:43
_pd_proc_ls_background_function
;   GSAS Background function number 1 with 24 terms.
 Shifted Chebyshev function of 1st kind
      1:    354.010     2:   -268.505     3:    193.146     4:   -122.786    
      5:    73.3192     6:   -40.2206     7:    22.1352     8:   -10.2599    
      9:    3.90332    10:    1.09705    11:   -4.23939    12:    3.40897    
     13:   -2.89869    14:    2.63859    15:   -2.41094    16:    1.57220    
     17:  -0.491272    18:    1.25171    19:   -1.19284    20:   0.421003    
     21:  -3.132510E-0222:   0.826562    23:  -0.232608    24:   0.350957    
;
_pd_proc_ls_prof_R_factor 0.0393
_pd_proc_ls_prof_wR_expected 0.0428
_pd_proc_ls_prof_wR_factor 0.0476
_refine_ls_goodness_of_fit_all 1.11
_refine_ls_matrix_type full
_refine_ls_number_parameters 56
_refine_ls_number_restraints 0
_refine_ls_R_Fsqd_factor 0.08315
_refine_ls_shift/su_max 0.01
_refine_ls_shift/su_mean 0.00
_reflns_d_resolution_high 0.988
_reflns_d_resolution_low 11.689
_reflns_limit_h_max 5
_reflns_limit_h_min 0
_reflns_limit_k_max 11
_reflns_limit_k_min 0
_reflns_limit_l_max 5
_reflns_limit_l_min 0
_reflns_number_total 240
_cod_data_source_file ja077762f-file007_2.cif
_cod_data_source_block JHCT5_4_NI_DISORDER__phase_2
_cod_original_cell_volume 862.52319
_cod_database_code 4107896
_cod_database_fobs_code 4107896
_gsas_exptl_extinct_corr_t_min 1.00000
_gsas_exptl_extinct_corr_t_max 1.00000

loop_
_symmetry_equiv_pos_site_id
_symmetry_equiv_pos_as_xyz
1 +x,+y,+z
2 -x,+y+1/2,+z
3 -x,+y+1/2,-z
4 +x,+y,-z
101 +x+1/2,+y,+z+1/2
102 -x+1/2,+y+1/2,+z+1/2
103 -x+1/2,+y+1/2,-z+1/2
104 +x+1/2,+y,-z+1/2

loop_
_atom_site_type_symbol
_atom_site_label
_atom_site_fract_x
_atom_site_fract_y
_atom_site_fract_z
_atom_site_occupancy
_atom_site_thermal_displace_type
_atom_site_U_iso_or_equiv
_atom_site_symmetry_multiplicity
Ba Ba(1) 0.1307 0.25 0.0 1.0 Uiso 0.025 4
Ba Ba(2) 0.6173 0.227 0.0 1.0 Uiso 0.025 4
Fe Fe(1) 0.0424 0.732 0.2776 1.0 Uiso 0.025 8
Fe Fe(2) 0.2084 0.774 0.2913 1.0 Uiso 0.025 8
O O(1) 0.037 0.403 0.243 1.0 Uiso 0.025 8
O O(2) 0.123 0.917 0.225 1.0 Uiso 0.025 8
O O(3) 0.209 0.417 0.281 1.0 Uiso 0.025 8
O O(4) 0.453 0.226 0.0 1.0 Uiso 0.025 4
O O(5) 0.28 0.226 0.0 1.0 Uiso 0.025 4

loop_
_atom_type_symbol
_atom_type_scat_dispersion_real
_atom_type_scat_dispersion_imag
_atom_type_scat_Cromer_Mann_a1
_atom_type_scat_Cromer_Mann_a2
_atom_type_scat_Cromer_Mann_a3
_atom_type_scat_Cromer_Mann_a4
_atom_type_scat_Cromer_Mann_b1
_atom_type_scat_Cromer_Mann_b2
_atom_type_scat_Cromer_Mann_b3
_atom_type_scat_Cromer_Mann_b4
_atom_type_scat_Cromer_Mann_c
_atom_type_scat_source
_atom_type_number_in_cell
Ba -1.330 8.460 20.3361 3.21600 19.2970 0.27560 10.8880 20.2073 2.69590 167.202 2.77310 International_Tables_Vol_C 8
Nd -3.430 10.930 22.6845 2.66248 19.6847 0.21063 12.7740 15.8850 2.85137 137.903 1.98486 International_Tables_Vol_C 0
Ca 0.341 1.286 8.62660 10.4421 7.38730 0.65990 1.58990 85.7484 1.02110 178.437 1.37510 International_Tables_Vol_C 0
Fe -1.179 3.204 11.7695 4.76110 7.35730 0.30720 3.52220 15.3535 2.30450 76.8805 1.03690 International_Tables_Vol_C 16
O 0.047 0.032 3.04850 13.2771 2.28680 5.70110 1.54630 0.32390 0.86700 32.9089 0.25080 International_Tables_Vol_C 32

loop_
_geom_angle_atom_site_label_1
_geom_angle_atom_site_label_2
_geom_angle_atom_site_label_3
_geom_angle
_geom_angle_site_symmetry_1
_geom_angle_site_symmetry_3
_geom_angle_publ_flag
Ba(2) Ba(1) Ba(2) 172.324 101_454 101_455 n
Ba(2) Ba(1) O(1) 133.7708 101_454 1_555 n
Ba(2) Ba(1) O(1) 41.381 101_454 4_555 n
Ba(2) Ba(1) O(2) 134.5171 101_454 1_545 n
Ba(2) Ba(1) O(2) 41.5858 101_454 4_545 n
Ba(2) Ba(1) O(3) 147.5834 101_454 1_555 n
Ba(2) Ba(1) O(3) 40.0607 101_454 4_555 n
Ba(2) Ba(1) O(5) 93.3713 101_454 1_555 n
Ba(2) Ba(1) O(1) 41.381 101_455 1_555 n
Ba(2) Ba(1) O(1) 133.7708 101_455 4_555 n
Ba(2) Ba(1) O(2) 41.5858 101_455 1_545 n
Ba(2) Ba(1) O(2) 134.5171 101_455 4_545 n
Ba(2) Ba(1) O(3) 40.0606 101_455 1_555 n
Ba(2) Ba(1) O(3) 147.5834 101_455 4_555 n
Ba(2) Ba(1) O(5) 93.3713 101_455 1_555 n
O(1) Ba(1) O(1) 92.5513 1_555 4_555 n
O(1) Ba(1) O(2) 68.8329 1_555 1_545 n
O(1) Ba(1) O(2) 133.5099 1_555 4_545 n
O(1) Ba(1) O(3) 69.2604 1_555 1_555 n
O(1) Ba(1) O(3) 144.2586 1_555 4_555 n
O(1) Ba(1) O(5) 129.7846 1_555 1_555 n
O(1) Ba(1) O(2) 133.5099 4_555 1_545 n
O(1) Ba(1) O(2) 68.8329 4_555 4_545 n
O(1) Ba(1) O(3) 144.2586 4_555 1_555 n
O(1) Ba(1) O(3) 69.2604 4_555 4_555 n
O(1) Ba(1) O(5) 129.7846 4_555 1_555 n
O(2) Ba(1) O(2) 93.1327 1_545 4_545 n
O(2) Ba(1) O(3) 69.6364 1_545 1_555 n
O(2) Ba(1) O(3) 145.4315 1_545 4_555 n
O(2) Ba(1) O(5) 91.4169 1_545 1_555 n
O(2) Ba(1) O(3) 145.4315 4_545 1_555 n
O(2) Ba(1) O(3) 69.6364 4_545 4_555 n
O(2) Ba(1) O(5) 91.4169 4_545 1_555 n
O(3) Ba(1) O(3) 107.5256 1_555 4_555 n
O(3) Ba(1) O(5) 60.5564 1_555 1_555 n
O(3) Ba(1) O(5) 60.5564 4_555 1_555 n
Ba(1) Ba(2) Ba(1) 172.324 101_554 101_555 n
Ba(1) Ba(2) Fe(2) 58.9396 101_554 101_544 n
Ba(1) Ba(2) Fe(2) 119.8013 101_554 104_545 n
Ba(1) Ba(2) O(1) 41.7755 101_554 101_554 n
Ba(1) Ba(2) O(1) 142.3084 101_554 104_555 n
Ba(1) Ba(2) O(2) 37.3605 101_554 101_544 n
Ba(1) Ba(2) O(2) 145.5284 101_554 104_545 n
Ba(1) Ba(2) O(3) 43.7185 101_554 101_554 n
Ba(1) Ba(2) O(3) 128.6291 101_554 104_555 n
Ba(1) Ba(2) O(4) 93.4542 101_554 1_555 n
Ba(1) Ba(2) O(4) 93.0351 101_554 2_645 n
Ba(1) Ba(2) O(4) 90.0351 101_554 2_655 n
Ba(1) Ba(2) Fe(2) 119.8013 101_555 101_544 n
Ba(1) Ba(2) Fe(2) 58.9396 101_555 104_545 n
Ba(1) Ba(2) O(1) 142.3084 101_555 101_554 n
Ba(1) Ba(2) O(1) 41.7755 101_555 104_555 n
Ba(1) Ba(2) O(2) 145.5284 101_555 101_544 n
Ba(1) Ba(2) O(2) 37.3605 101_555 104_545 n
Ba(1) Ba(2) O(3) 128.6291 101_555 101_554 n
Ba(1) Ba(2) O(3) 43.7185 101_555 104_555 n
Ba(1) Ba(2) O(4) 93.4542 101_555 1_555 n
Ba(1) Ba(2) O(4) 93.0351 101_555 2_645 n
Ba(1) Ba(2) O(4) 90.0351 101_555 2_655 n
Fe(2) Ba(2) Fe(2) 61.009 101_544 104_545 n
Fe(2) Ba(2) O(1) 96.6359 101_544 101_554 n
Fe(2) Ba(2) O(1) 153.8368 101_544 104_555 n
Fe(2) Ba(2) O(2) 32.8093 101_544 101_544 n
Fe(2) Ba(2) O(2) 89.0434 101_544 104_545 n
Fe(2) Ba(2) O(3) 66.5611 101_544 101_554 n
Fe(2) Ba(2) O(3) 106.7097 101_544 104_555 n
Fe(2) Ba(2) O(4) 119.8433 101_544 1_555 n
Fe(2) Ba(2) O(4) 65.9211 101_544 2_645 n
Fe(2) Ba(2) O(4) 148.3364 101_544 2_655 n
Fe(2) Ba(2) O(1) 153.8368 104_545 101_554 n
Fe(2) Ba(2) O(1) 96.6359 104_545 104_555 n
Fe(2) Ba(2) O(2) 89.0434 104_545 101_544 n
Fe(2) Ba(2) O(2) 32.8093 104_545 104_545 n
Fe(2) Ba(2) O(3) 106.7097 104_545 101_554 n
Fe(2) Ba(2) O(3) 66.5611 104_545 104_555 n
Fe(2) Ba(2) O(4) 119.8433 104_545 1_555 n
Fe(2) Ba(2) O(4) 65.9211 104_545 2_645 n
Fe(2) Ba(2) O(4) 148.3364 104_545 2_655 n
O(1) Ba(2) O(1) 100.7553 101_554 104_555 n
O(1) Ba(2) O(2) 65.8981 101_554 101_544 n
O(1) Ba(2) O(2) 147.3186 101_554 104_545 n
O(1) Ba(2) O(3) 72.4977 101_554 101_554 n
O(1) Ba(2) O(3) 137.659 101_554 104_555 n
O(1) Ba(2) O(4) 57.2313 101_554 1_555 n
O(1) Ba(2) O(4) 93.4862 101_554 2_645 n
O(1) Ba(2) O(4) 57.1495 101_554 2_655 n
O(1) Ba(2) O(2) 147.3187 104_555 101_544 n
O(1) Ba(2) O(2) 65.8981 104_555 104_545 n
O(1) Ba(2) O(3) 137.659 104_555 101_554 n
O(1) Ba(2) O(3) 72.4977 104_555 104_555 n
O(1) Ba(2) O(4) 57.2313 104_555 1_555 n
O(1) Ba(2) O(4) 93.4862 104_555 2_645 n
O(1) Ba(2) O(4) 57.1495 104_555 2_655 n
O(2) Ba(2) O(2) 108.4737 101_544 104_545 n
O(2) Ba(2) O(3) 69.2635 101_544 101_554 n
O(2) Ba(2) O(3) 137.8519 101_544 104_555 n
O(2) Ba(2) O(4) 92.1124 101_544 1_555 n
O(2) Ba(2) O(4) 59.6176 101_544 2_645 n
O(2) Ba(2) O(4) 122.6178 101_544 2_655 n
O(2) Ba(2) O(3) 137.8519 104_545 101_554 n
O(2) Ba(2) O(3) 69.2635 104_545 104_555 n
O(2) Ba(2) O(4) 92.1124 104_545 1_555 n
O(2) Ba(2) O(4) 59.6176 104_545 2_645 n
O(2) Ba(2) O(4) 122.6178 104_545 2_655 n
O(3) Ba(2) O(3) 84.912 101_554 104_555 n
O(3) Ba(2) O(4) 129.5667 101_554 1_555 n
O(3) Ba(2) O(4) 128.1037 101_554 2_645 n
O(3) Ba(2) O(4) 87.0827 101_554 2_655 n
O(3) Ba(2) O(4) 129.5667 104_555 1_555 n
O(3) Ba(2) O(4) 128.1037 104_555 2_645 n
O(3) Ba(2) O(4) 87.0827 104_555 2_655 n
O(4) Ba(2) O(4) 63.5441 1_555 2_645 n
O(4) Ba(2) O(4) 63.6503 1_555 2_655 n
O(4) Ba(2) O(4) 127.1944 2_645 2_655 n
O(1) Fe(1) O(1) 115.5621 1_555 2_555 n
O(1) Fe(1) O(2) 121.9931 1_555 1_555 n
O(1) Fe(1) O(4) 98.5118 1_555 102_555 n
O(1) Fe(1) O(2) 112.0654 2_555 1_555 n
O(1) Fe(1) O(4) 102.1714 2_555 102_555 n
O(2) Fe(1) O(4) 101.9514 1_555 102_555 n
Ba(2) Fe(2) O(2) 55.4795 101_465 1_555 n
Ba(2) Fe(2) O(3) 136.6909 101_465 1_555 n
Ba(2) Fe(2) O(3) 107.3496 101_465 103_555 n
Ba(2) Fe(2) O(5) 70.3676 101_465 102_555 n
O(2) Fe(2) O(3) 113.5984 1_555 1_555 n
O(2) Fe(2) O(3) 117.5946 1_555 103_555 n
O(2) Fe(2) O(5) 117.1934 1_555 102_555 n
O(3) Fe(2) O(3) 113.2829 1_555 103_555 n
O(3) Fe(2) O(5) 84.2503 1_555 102_555 n
O(3) Fe(2) O(5) 106.2193 103_555 102_555 n
Ba(1) O(1) Ba(2) 96.8435 1_555 101_455 n
Ba(1) O(1) Fe(1) 111.5543 1_555 1_555 n
Ba(1) O(1) Fe(1) 119.8156 1_555 2_545 n
Ba(2) O(1) Fe(1) 100.091 101_455 1_555 n
Ba(2) O(1) Fe(1) 99.0921 101_455 2_545 n
Fe(1) O(1) Fe(1) 121.8478 1_555 2_545 n
Ba(1) O(2) Ba(2) 101.0537 1_565 101_465 n
Ba(1) O(2) Fe(1) 125.4485 1_565 1_555 n
Ba(1) O(2) Fe(2) 116.6199 1_565 1_555 n
Ba(2) O(2) Fe(1) 94.9553 101_465 1_555 n
Ba(2) O(2) Fe(2) 91.7112 101_465 1_555 n
Fe(1) O(2) Fe(2) 114.5768 1_555 1_555 n
Ba(1) O(3) Ba(2) 96.2209 1_555 101_455 n
Ba(1) O(3) Fe(2) 109.8021 1_555 1_555 n
Ba(1) O(3) Fe(2) 92.0672 1_555 103_545 n
Ba(2) O(3) Fe(2) 109.7988 101_455 1_555 n
Ba(2) O(3) Fe(2) 127.3524 101_455 103_545 n
Fe(2) O(3) Fe(2) 115.793 1_555 103_545 n
Ba(2) O(4) Ba(2) 116.5472 1_555 2_645 n
Ba(2) O(4) Ba(2) 116.2584 1_555 2_655 n
Ba(2) O(4) Fe(1) 87.3326 1_555 102_544 n
Ba(2) O(4) Fe(1) 87.3326 1_555 103_545 n
Ba(2) O(4) Ba(2) 127.1944 2_645 2_655 n
Ba(2) O(4) Fe(1) 92.0686 2_645 102_544 n
Ba(2) O(4) Fe(1) 92.0686 2_645 103_545 n
Ba(2) O(4) Fe(1) 90.301 2_655 102_544 n
Ba(2) O(4) Fe(1) 90.301 2_655 103_545 n
Fe(1) O(4) Fe(1) 174.3163 102_544 103_545 n
Ba(1) O(5) Fe(2) 96.6726 1_555 102_544 n
Ba(1) O(5) Fe(2) 96.6726 1_555 103_545 n
Fe(2) O(5) Fe(2) 158.1773 102_544 103_545 n

loop_
_geom_bond_atom_site_label_1
_geom_bond_atom_site_label_2
_geom_bond_distance
_geom_bond_site_symmetry_2
_geom_bond_publ_flag
Ba(1) Ba(2) 4.22872 101_454 n
Ba(1) Ba(2) 4.22872 101_455 n
Ba(1) Fe(1) 3.87641 1_555 n
Ba(1) Fe(1) 3.87641 4_555 n
Ba(1) Fe(2) 3.84449 1_545 n
Ba(1) Fe(2) 3.84449 4_545 n
Ba(1) Fe(2) 3.53014 102_544 n
Ba(1) Fe(2) 3.53014 103_545 n
Ba(1) O(1) 2.83745 1_555 n
Ba(1) O(1) 2.83745 4_555 n
Ba(1) O(2) 2.61462 1_545 n
Ba(1) O(2) 2.61462 4_545 n
Ba(1) O(3) 2.93985 1_555 n
Ba(1) O(3) 2.93985 4_555 n
Ba(1) O(5) 2.83931 1_555 n
Ba(2) Ba(1) 4.22872 101_554 n
Ba(2) Ba(1) 4.22872 101_555 n
Ba(2) Fe(1) 3.55522 101_544 n
Ba(2) Fe(1) 3.5957 101_554 n
Ba(2) Fe(1) 3.56759 102_544 n
Ba(2) Fe(1) 3.56759 103_545 n
Ba(2) Fe(1) 3.55522 104_545 n
Ba(2) Fe(1) 3.5957 104_555 n
Ba(2) Fe(2) 3.46944 101_544 n
Ba(2) Fe(2) 3.84162 101_554 n
Ba(2) Fe(2) 3.46944 104_545 n
Ba(2) Fe(2) 3.84162 104_555 n
Ba(2) O(1) 2.81551 101_554 n
Ba(2) O(1) 2.81551 104_555 n
Ba(2) O(2) 2.85983 101_544 n
Ba(2) O(2) 2.85983 104_545 n
Ba(2) O(3) 2.73772 101_554 n
Ba(2) O(3) 2.73772 104_555 n
Ba(2) O(4) 3.12135 1_555 n
Ba(2) O(4) 3.00823 2_645 n
Ba(2) O(4) 2.99859 2_655 n
Ba(2) O(5) 3.32753 2_645 n
Ba(2) O(5) 3.31882 2_655 n
Fe(1) Ba(1) 3.87641 1_555 n
Fe(1) Ba(2) 3.5957 101_455 n
Fe(1) Ba(2) 3.55522 101_465 n
Fe(1) Ba(2) 3.56759 102_555 n
Fe(1) O(1) 1.79695 1_555 n
Fe(1) O(1) 1.79082 2_555 n
Fe(1) O(2) 1.87946 1_555 n
Fe(1) O(4) 1.87903 102_555 n
Fe(2) Ba(1) 3.84449 1_565 n
Fe(2) Ba(1) 3.53014 102_555 n
Fe(2) Ba(2) 3.84162 101_455 n
Fe(2) Ba(2) 3.46944 101_465 n
Fe(2) O(2) 1.88074 1_555 n
Fe(2) O(3) 1.92275 1_555 n
Fe(2) O(3) 1.85111 103_555 n
Fe(2) O(5) 1.79354 102_555 n
O(1) Ba(1) 2.83745 1_555 n
O(1) Ba(2) 2.81551 101_455 n
O(1) Fe(1) 1.79695 1_555 n
O(1) Fe(1) 1.79082 2_545 n
O(2) Ba(1) 2.61462 1_565 n
O(2) Ba(2) 2.85983 101_465 n
O(2) Fe(1) 1.87946 1_555 n
O(2) Fe(2) 1.88074 1_555 n
O(3) Ba(1) 2.93985 1_555 n
O(3) Ba(2) 2.73772 101_455 n
O(3) Fe(2) 1.92275 1_555 n
O(3) Fe(2) 1.85111 103_545 n
O(4) Ba(2) 3.12135 1_555 n
O(4) Ba(2) 2.99859 2_645 n
O(4) Ba(2) 3.00823 2_655 n
O(4) Fe(1) 1.87903 102_544 n
O(4) Fe(1) 1.87903 103_545 n
O(5) Ba(1) 2.83931 1_555 n
O(5) Ba(2) 3.31882 2_645 n
O(5) Ba(2) 3.32753 2_655 n
O(5) Fe(2) 1.79354 102_544 n
O(5) Fe(2) 1.79354 103_545 n
